data_1010890
loop_
_publ_author_name
'Ketelaar, J. A. A.'
'De Vries, T. A.'

_publ_section_title
;
 The Crystal Structure of Tetra Phosphonitrile Chloride , P~4~N~4~Cl~8~
;
_journal_coden_ASTM RTCPA3
_journal_name_full
;
 Recueil des Travaux Chimiques des Pays-Bas et de la Belgique
;
_journal_page_first 1081
_journal_page_last 1099
_journal_paper_doi 10.1002/recl.19390581205
_journal_volume 58
_journal_year 1939
_chemical_formula_structural 'P4 N4 Cl8'
_chemical_formula_sum 'Cl8 N4 P4'
_chemical_name_systematic
;
Cyclo-tetrakis(phosphorus(V) nitride dichloride)
;
_space_group_IT_number 86
_symmetry_cell_setting tetragonal
_symmetry_space_group_name_Hall 'P 4n -1n'
_symmetry_space_group_name_H-M 'P 42/n :1'
_cell_angle_alpha 90
_cell_angle_beta 90
_cell_angle_gamma 90
_cell_formula_units_Z 2
_cell_length_a 10.82(1)
_cell_length_b 10.82(1)
_cell_length_c 5.95(1)
_cell_volume 696.6
_exptl_crystal_density_meas 2.18
_cod_original_sg_symbol_H-M 'P 42/n S'
_cod_database_code 1010890

loop_
_symmetry_equiv_pos_as_xyz
x,y,z
-x,-y,z
1/2+x,1/2+y,1/2-z
1/2-x,1/2-y,1/2-z
-y,x,-z
y,-x,-z
1/2-y,1/2+x,1/2+z
1/2+y,1/2-x,1/2+z

loop_
_atom_site_label
_atom_site_type_symbol
_atom_site_symmetry_multiplicity
_atom_site_Wyckoff_symbol
_atom_site_fract_x
_atom_site_fract_y
_atom_site_fract_z
_atom_site_occupancy
_atom_site_attached_hydrogens
_atom_site_calc_flag
Cl1 Cl1- 8 g 0.102(2) 0.199(2) 0.110(5) 1. 0 d
Cl2 Cl1- 8 g 0.057(2) 0.344(2) 0.565(5) 1. 0 d
P1 P5+ 8 g 0.041(2) 0.176(2) 0.420(5) 1. 0 d
N1 N3- 8 g 0.125(3) 0.105(3) 0.615(7) 1. 0 d

loop_
_atom_type_symbol
_atom_type_oxidation_number
Cl1- -1.000
P5+ 5.000
N3- -3.000
